data_7160577
loop_
_publ_author_name
'Sokha, Samita J.'
'Marchenko, Sergey S.'
'Demidov, Oleg P.'
'Chernyshev, Anatoly V.'
'Metelitsa, Anatoly V.'
'Gulevskaya, Anna V.'

_publ_section_title
;
 Double aza[4,5]helicenes with a common naphthalene core: synthesis,
 crystal structure and optical properties.
;
_journal_issue 25
_journal_name_full 'Organic &amp; biomolecular chemistry'
_journal_page_first 6162
_journal_page_last 6169
_journal_paper_doi 10.1039/d5ob00739a
_journal_volume 23
_journal_year 2025
_chemical_formula_moiety 'C39 H24 N2, 0.5[C7H8]'
_chemical_formula_sum 'C39 H24 N2'
_chemical_formula_weight 520.60
_chemical_name_systematic 9-(p-Tolyl)naphtho[2,1-a]phenanthro[9,10-c]phenazine
_space_group_crystal_system triclinic
_space_group_IT_number 2
_space_group_name_Hall '-P 1'
_space_group_name_H-M_alt 'P -1'
_atom_sites_solution_hydrogens geom
_atom_sites_solution_primary dual
_audit_creation_date 2022-06-28
_audit_creation_method
;
Olex2 1.5
(compiled 2021.08.20 svn.r13c46975 for OlexSys, GUI svn.r6396)
;
_audit_update_record
;
2025-05-02 deposited with the CCDC.	2025-06-02 downloaded from the CCDC.
;
_cell_angle_alpha 94.611(3)
_cell_angle_beta 100.588(3)
_cell_angle_gamma 107.817(3)
_cell_formula_units_Z 2
_cell_length_a 8.9067(3)
_cell_length_b 11.7479(4)
_cell_length_c 14.9100(5)
_cell_measurement_reflns_used 9091
_cell_measurement_temperature 100.01(15)
_cell_measurement_theta_max 75.7240
_cell_measurement_theta_min 4.5930
_cell_volume 1444.35(9)
_computing_cell_refinement 'CrysAlisPro 1.171.42.49 (Rigaku OD, 2022)'
_computing_data_collection 'CrysAlisPro 1.171.42.49 (Rigaku OD, 2022)'
_computing_data_reduction 'CrysAlisPro 1.171.42.49 (Rigaku OD, 2022)'
_computing_molecular_graphics 'Olex2 1.5 (Dolomanov et al., 2009)'
_computing_publication_material 'Olex2 1.5 (Dolomanov et al., 2009)'
_computing_structure_refinement 'SHELXL 2018/3 (Sheldrick, 2015)'
_computing_structure_solution 'SHELXT  (Sheldrick, 2015)'
_diffrn_ambient_environment N~2~
_diffrn_ambient_temperature 100.01(15)
_diffrn_detector 'CCD plate'
_diffrn_detector_area_resol_mean 5.2529
_diffrn_detector_type AtlasS2
_diffrn_measured_fraction_theta_full 0.989
_diffrn_measured_fraction_theta_max 0.961
_diffrn_measurement_details
;
List of Runs (angles in degrees, time in seconds):

  # Type    Start    End  Width  t~exp~   \w     \q     \k     \f   Frames
#--------------------------------------------------------------------------
  1  \w   -119.00 -49.00   1.00    1.57    --  -41.85-160.00-174.00   70
  2  \w   -115.00 -21.00   1.00    1.57    --  -41.85 160.00-143.00   94
  3  \w    -88.00   4.00   1.00    1.57    --  -41.85 118.00  64.00   92
  4  \w     18.00  94.00   1.00    1.57    --   41.85-118.00 -22.00   76
  5  \w     42.00 120.00   1.00    1.57    --   41.85-160.00-174.00   78
  6  \w     42.00 141.00   1.00    6.30    --  112.00-160.00-174.00   99
  7  \w     37.00 114.00   1.00    6.30    --  112.00-118.00 -22.00   77
  8  \w     71.00 164.00   1.00    6.30    --  112.00 160.00-143.00   93
  9  \w     98.00 178.00   1.00    6.30    --  112.00 118.00  64.00   80
 10  \w   -114.00 -14.00   1.00    1.57    --  -41.85 -57.00  60.00  100
 11  \w   -116.00 -17.00   1.00    1.57    --  -41.85 -38.00 150.00   99
 12  \w      1.00  83.00   1.00    1.57    --   41.85 -99.00-120.00   82
 13  \w      1.00  83.00   1.00    1.57    --   41.85 -99.00   0.00   82
 14  \w    -32.00  66.00   1.00    1.57    --   41.85 -38.00-120.00   98
 15  \w    100.00 178.00   1.00    6.30    --  112.00 111.00  30.00   78
 16  \w     83.00 178.00   1.00    6.30    --  112.00  61.00  30.00   95
 17  \w     39.00 138.00   1.00    6.30    --  112.00 -45.00  90.00   99
 18  \w     86.00 178.00   1.00    6.30    --  112.00  45.00 -60.00   92
 19  \w     96.00 134.00   1.00    6.30    --  112.00 135.00 123.00   38
 20  \w     61.00  86.00   1.00    6.30    --  112.00  15.00-180.00   25
 21  \w    127.00 170.00   1.00    6.30    --  112.00  15.00-180.00   43
 22  \w     45.00 101.00   1.00    6.30    --  112.00-111.00-180.00   56
 23  \w     76.00 125.00   1.00    6.30    --  112.00-135.00 146.00   49
 24  \w     45.00  73.00   1.00    6.30    --  112.00-111.00 -90.00   28
 25  \w     75.00 101.00   1.00    6.30    --  112.00-111.00 -90.00   26
 26  \w     67.00 104.00   1.00    6.30    --  112.00 -61.00 -30.00   37
 27  \w     77.00 122.00   1.00    6.30    --  112.00 -30.00-120.00   45
 28  \w     89.00 125.00   1.00    6.30    --  112.00-135.00-123.00   36
 29  \w     41.00  66.00   1.00    6.30    --  112.00   0.00  -0.00   25
 30  \w    107.00 133.00   1.00    6.30    --  112.00   0.00  -0.00   26
 31  \w     87.00 113.00   1.00    6.30    --  112.00-111.00 -30.00   26
 32  \w     87.00 113.00   1.00    6.30    --  112.00  47.00 -81.47   26
 33  \w     37.00  69.00   1.00    6.30    --  112.00-111.00-120.00   32
 34  \w    153.00 178.00   1.00    6.30    --  112.00  95.00 164.00   25
 35  \w    153.00 178.00   1.00    6.30    --  112.00 111.00 120.00   25
 36  \w     64.00  90.00   1.00    6.30    --  112.00 178.00   0.00   26
 37  \w    106.00 132.00   1.00    6.30    --  112.00 111.00 120.00   26
 38  \w    -91.00 -66.00   1.00    1.57    --  -41.60 -38.00 167.00   25
;
_diffrn_measurement_device 'four-circle diffractometer'
_diffrn_measurement_device_type 'SuperNova, Dual, Cu at home/near, AtlasS2'
_diffrn_measurement_method '\w scans'
_diffrn_orient_matrix_type 'CrysAlisPro convention (1999,Acta A55,543-557)'
_diffrn_orient_matrix_UB_11 -0.0375586000
_diffrn_orient_matrix_UB_12 0.0316541000
_diffrn_orient_matrix_UB_13 -0.0980997000
_diffrn_orient_matrix_UB_21 -0.0812559000
_diffrn_orient_matrix_UB_22 -0.1353452000
_diffrn_orient_matrix_UB_23 -0.0380102000
_diffrn_orient_matrix_UB_31 -0.1632984000
_diffrn_orient_matrix_UB_32 0.0080875000
_diffrn_orient_matrix_UB_33 0.0148733000
_diffrn_radiation_monochromator mirror
_diffrn_radiation_probe x-ray
_diffrn_radiation_type 'Cu K\a'
_diffrn_radiation_wavelength 1.54184
_diffrn_reflns_av_R_equivalents 0.0237
_diffrn_reflns_av_unetI/netI 0.0230
_diffrn_reflns_Laue_measured_fraction_full 0.989
_diffrn_reflns_Laue_measured_fraction_max 0.961
_diffrn_reflns_limit_h_max 9
_diffrn_reflns_limit_h_min -11
_diffrn_reflns_limit_k_max 14
_diffrn_reflns_limit_k_min -14
_diffrn_reflns_limit_l_max 18
_diffrn_reflns_limit_l_min -18
_diffrn_reflns_number 18700
_diffrn_reflns_point_group_measured_fraction_full 0.989
_diffrn_reflns_point_group_measured_fraction_max 0.961
_diffrn_reflns_theta_full 67.684
_diffrn_reflns_theta_max 76.306
_diffrn_reflns_theta_min 3.995
_diffrn_source 'micro-focus sealed X-ray tube'
_diffrn_source_type 'SuperNova (Cu) X-ray Source'
_exptl_absorpt_coefficient_mu 0.536
_exptl_absorpt_correction_T_max 1.000
_exptl_absorpt_correction_T_min 0.588
_exptl_absorpt_correction_type gaussian
_exptl_absorpt_process_details
;
CrysAlisPro 1.171.42.49 (Rigaku Oxford Diffraction, 2022)
Numerical absorption correction based on gaussian integration over
a multifaceted crystal model
Empirical absorption correction using spherical harmonics,
implemented in SCALE3 ABSPACK scaling algorithm.
;
_exptl_crystal_colour yellow
_exptl_crystal_colour_primary yellow
_exptl_crystal_density_diffrn 1.197
_exptl_crystal_description plate
_exptl_crystal_F_000 544
_exptl_crystal_size_max 0.392
_exptl_crystal_size_mid 0.126
_exptl_crystal_size_min 0.058
_refine_diff_density_max 0.238
_refine_diff_density_min -0.227
_refine_diff_density_rms 0.042
_refine_ls_extinction_method none
_refine_ls_goodness_of_fit_ref 1.053
_refine_ls_hydrogen_treatment constr
_refine_ls_matrix_type full
_refine_ls_number_parameters 371
_refine_ls_number_reflns 5821
_refine_ls_number_restraints 0
_refine_ls_restrained_S_all 1.053
_refine_ls_R_factor_all 0.0463
_refine_ls_R_factor_gt 0.0405
_refine_ls_shift/su_max 0.000
_refine_ls_shift/su_mean 0.000
_refine_ls_structure_factor_coef Fsqd
_refine_ls_weighting_details 'w=1/[\s^2^(Fo^2^)+(0.0574P)^2^+0.4060P] where P=(Fo^2^+2Fc^2^)/3'
_refine_ls_weighting_scheme calc
_refine_ls_wR_factor_gt 0.1095
_refine_ls_wR_factor_ref 0.1152
_reflns_Friedel_coverage 0.000
_reflns_number_gt 5012
_reflns_number_total 5821
_reflns_threshold_expression 'I > 2\s(I)'
_cod_data_source_file d5ob00739a2.cif
_cod_data_source_block d_27_100_autored
_cod_depositor_comments 'Adding full bibliography for 7160574--7160577.cif.'
_cod_database_code 7160577
_shelx_shelxl_version_number 2018/3
_chemical_oxdiff_formula 'C39 H24 N2'
_shelx_space_group_comment
;
The symmetry employed for this shelxl refinement is uniquely defined
by the following loop, which should always be used as a source of
symmetry information in preference to the above space-group names.
They are only intended as comments.
;
_shelx_estimated_absorpt_t_max 0.970
_shelx_estimated_absorpt_t_min 0.818
_olex2_refinement_description
;
1. Fixed Uiso
 At 1.2 times of:
  All C(H) groups
 At 1.5 times of:
  All C(H,H,H) groups
2.a Aromatic/amide H refined with riding coordinates:
 C32(H32), C23(H23), C4(H4), C26(H26), C3(H3), C20(H20), C29(H29), C14(H14),
 C34(H34), C17(H17), C35(H35), C2(H2), C21(H21), C22(H22), C38(H38), C16(H16),
 C27(H27), C1(H1), C37(H37), C28(H28), C15(H15)
2.b Idealised Me refined as rotating group:
 C39(H39A,H39B,H39C)
;
_smtbx_masks_void_probe_radius 1.2
_smtbx_masks_void_truncation_radius 1.2
_olex2_submission_special_instructions 'No special instructions were received'
_oxdiff_exptl_absorpt_empirical_details
;
Empirical correction (ABSPACK) includes:
- Absorption correction using spherical harmonics
- Frame scaling
;
_oxdiff_exptl_absorpt_empirical_full_max 1.293
_oxdiff_exptl_absorpt_empirical_full_min 0.773

loop_
_space_group_symop_operation_xyz
'x, y, z'
'-x, -y, -z'

loop_
_atom_site_label
_atom_site_type_symbol
_atom_site_fract_x
_atom_site_fract_y
_atom_site_fract_z
_atom_site_U_iso_or_equiv
_atom_site_adp_type
_atom_site_occupancy
_atom_site_site_symmetry_order
_atom_site_calc_flag
_atom_site_refinement_flags_posn
_atom_site_refinement_flags_adp
_atom_site_refinement_flags_occupancy
_atom_site_disorder_assembly
_atom_site_disorder_group
N1 N 0.13197(12) 0.38721(9) 0.48414(7) 0.0222(2) Uani 1 1 d . . . . .
N2 N -0.00905(12) 0.46841(9) 0.32750(7) 0.0204(2) Uani 1 1 d . . . . .
C12 C 0.20277(14) 0.49457(10) 0.46120(8) 0.0196(2) Uani 1 1 d . . . . .
C24 C 0.50613(14) 0.76497(10) 0.34858(8) 0.0196(2) Uani 1 1 d . . . . .
C8 C 0.22775(14) 0.64622(10) 0.35098(8) 0.0201(2) Uani 1 1 d . . . . .
C7 C 0.13214(14) 0.53664(10) 0.38108(8) 0.0193(2) Uani 1 1 d . . . . .
C10 C 0.43569(14) 0.68082(10) 0.49393(8) 0.0196(2) Uani 1 1 d . . . . .
C5 C -0.08104(14) 0.35843(10) 0.34973(8) 0.0204(2) Uani 1 1 d . . . . .
C11 C 0.35128(14) 0.57364(10) 0.52167(8) 0.0202(2) Uani 1 1 d . . . . .
C19 C 0.45307(14) 0.79644(10) 0.26166(8) 0.0210(2) Uani 1 1 d . . . . .
C6 C -0.01004(14) 0.31693(11) 0.42842(8) 0.0216(2) Uani 1 1 d . . . . .
C31 C 0.54077(14) 0.61965(11) 0.67097(8) 0.0215(2) Uani 1 1 d . . . . .
C13 C 0.16862(14) 0.69189(10) 0.26802(8) 0.0207(2) Uani 1 1 d . . . . .
C32 C 0.40838(14) 0.54307(11) 0.60853(8) 0.0212(2) Uani 1 1 d . . . . .
H32 H 0.352985 0.466889 0.624001 0.025 Uiso 1 1 calc R U . . .
C33 C 0.59579(15) 0.57839(11) 0.75910(8) 0.0224(2) Uani 1 1 d . . . . .
C25 C 0.55876(14) 0.77075(11) 0.56316(8) 0.0208(2) Uani 1 1 d . . . . .
C23 C 0.67223(14) 0.78157(10) 0.37913(8) 0.0215(2) Uani 1 1 d . . . . .
H23 H 0.708538 0.756409 0.435727 0.026 Uiso 1 1 calc R U . . .
C30 C 0.61384(14) 0.73965(11) 0.65084(8) 0.0220(2) Uani 1 1 d . . . . .
C4 C -0.22913(15) 0.28185(11) 0.29232(9) 0.0238(3) Uani 1 1 d . . . . .
H4 H -0.277783 0.308667 0.239624 0.029 Uiso 1 1 calc R U . . .
C9 C 0.38769(14) 0.70041(10) 0.39859(8) 0.0193(2) Uani 1 1 d . . . . .
C18 C 0.28081(15) 0.76873(10) 0.22499(8) 0.0217(2) Uani 1 1 d . . . . .
C26 C 0.61312(15) 0.89413(11) 0.55014(9) 0.0235(3) Uani 1 1 d . . . . .
H26 H 0.572154 0.916596 0.493289 0.028 Uiso 1 1 calc R U . . .
C3 C -0.30159(15) 0.16963(11) 0.31288(9) 0.0249(3) Uani 1 1 d . . . . .
H3 H -0.400498 0.118675 0.274157 0.030 Uiso 1 1 calc R U . . .
C20 C 0.56928(16) 0.85133(11) 0.21168(9) 0.0250(3) Uani 1 1 d . . . . .
H20 H 0.534990 0.875086 0.154101 0.030 Uiso 1 1 calc R U . . .
C29 C 0.72966(15) 0.83239(12) 0.71833(9) 0.0259(3) Uani 1 1 d . . . . .
H29 H 0.770264 0.812669 0.776398 0.031 Uiso 1 1 calc R U . . .
C14 C 0.00224(15) 0.66908(11) 0.23262(9) 0.0260(3) Uani 1 1 d . . . . .
H14 H -0.074635 0.620957 0.262489 0.031 Uiso 1 1 calc R U . . .
C34 C 0.48233(15) 0.51225(11) 0.80524(9) 0.0242(3) Uani 1 1 d . . . . .
H34 H 0.370701 0.499332 0.782381 0.029 Uiso 1 1 calc R U . . .
C17 C 0.22291(16) 0.81422(11) 0.14602(9) 0.0265(3) Uani 1 1 d . . . . .
H17 H 0.297983 0.864905 0.116472 0.032 Uiso 1 1 calc R U . . .
C35 C 0.53047(16) 0.46512(12) 0.88409(9) 0.0270(3) Uani 1 1 d . . . . .
H35 H 0.450997 0.420565 0.914100 0.032 Uiso 1 1 calc R U . . .
C2 C -0.23079(16) 0.12840(11) 0.39135(9) 0.0271(3) Uani 1 1 d . . . . .
H2 H -0.282750 0.050120 0.404718 0.032 Uiso 1 1 calc R U . . .
C21 C 0.73063(16) 0.87099(12) 0.24469(9) 0.0278(3) Uani 1 1 d . . . . .
H21 H 0.807280 0.909961 0.210868 0.033 Uiso 1 1 calc R U . . .
C22 C 0.78225(15) 0.83365(11) 0.32814(9) 0.0252(3) Uani 1 1 d . . . . .
H22 H 0.893540 0.844246 0.349723 0.030 Uiso 1 1 calc R U . . .
C38 C 0.75827(16) 0.59635(12) 0.79565(9) 0.0276(3) Uani 1 1 d . . . . .
H38 H 0.838175 0.641813 0.766315 0.033 Uiso 1 1 calc R U . . .
C16 C 0.06049(17) 0.78690(12) 0.11090(9) 0.0293(3) Uani 1 1 d . . . . .
H16 H 0.023810 0.816474 0.056508 0.035 Uiso 1 1 calc R U . . .
C27 C 0.72297(16) 0.98135(11) 0.61745(10) 0.0278(3) Uani 1 1 d . . . . .
H27 H 0.757533 1.063128 0.607027 0.033 Uiso 1 1 calc R U . . .
C1 C -0.08882(16) 0.19996(11) 0.44789(9) 0.0270(3) Uani 1 1 d . . . . .
H1 H -0.042589 0.171452 0.500393 0.032 Uiso 1 1 calc R U . . .
C37 C 0.80536(16) 0.54887(13) 0.87429(10) 0.0300(3) Uani 1 1 d . . . . .
H37 H 0.917004 0.562323 0.897587 0.036 Uiso 1 1 calc R U . . .
C28 C 0.78444(16) 0.94960(12) 0.70194(10) 0.0289(3) Uani 1 1 d . . . . .
H28 H 0.864010 1.009364 0.747766 0.035 Uiso 1 1 calc R U . . .
C36 C 0.69246(17) 0.48195(12) 0.91976(9) 0.0277(3) Uani 1 1 d . . . . .
C15 C -0.05063(16) 0.71548(12) 0.15538(10) 0.0287(3) Uani 1 1 d . . . . .
H15 H -0.163134 0.698722 0.132407 0.034 Uiso 1 1 calc R U . . .
C39 C 0.74312(19) 0.42659(13) 1.00306(10) 0.0360(3) Uani 1 1 d . . . . .
H39A H 0.647651 0.384834 1.026067 0.054 Uiso 1 1 calc R U . . .
H39B H 0.818898 0.490319 1.051371 0.054 Uiso 1 1 calc R U . . .
H39C H 0.795749 0.368628 0.985877 0.054 Uiso 1 1 calc R U . . .

loop_
_atom_site_aniso_label
_atom_site_aniso_U_11
_atom_site_aniso_U_22
_atom_site_aniso_U_33
_atom_site_aniso_U_23
_atom_site_aniso_U_13
_atom_site_aniso_U_12
N1 0.0223(5) 0.0200(5) 0.0218(5) 0.0018(4) 0.0055(4) 0.0031(4)
N2 0.0195(5) 0.0176(5) 0.0231(5) 0.0008(4) 0.0064(4) 0.0043(4)
C12 0.0207(5) 0.0176(5) 0.0203(6) 0.0009(4) 0.0073(5) 0.0048(4)
C24 0.0213(6) 0.0149(5) 0.0218(6) 0.0007(4) 0.0070(5) 0.0041(4)
C8 0.0221(6) 0.0170(5) 0.0214(6) 0.0006(4) 0.0068(5) 0.0062(4)
C7 0.0187(5) 0.0176(5) 0.0211(6) -0.0008(4) 0.0064(4) 0.0048(4)
C10 0.0191(5) 0.0187(5) 0.0208(6) 0.0002(4) 0.0063(4) 0.0057(4)
C5 0.0199(5) 0.0189(5) 0.0226(6) 0.0006(4) 0.0081(5) 0.0054(5)
C11 0.0206(5) 0.0190(5) 0.0206(6) 0.0001(4) 0.0069(5) 0.0052(5)
C19 0.0243(6) 0.0156(5) 0.0228(6) 0.0012(4) 0.0071(5) 0.0055(4)
C6 0.0208(6) 0.0195(6) 0.0229(6) 0.0003(5) 0.0069(5) 0.0037(5)
C31 0.0211(6) 0.0227(6) 0.0210(6) -0.0003(4) 0.0073(5) 0.0070(5)
C13 0.0233(6) 0.0155(5) 0.0220(6) -0.0003(4) 0.0043(5) 0.0060(4)
C32 0.0226(6) 0.0189(5) 0.0212(6) 0.0015(4) 0.0073(5) 0.0046(5)
C33 0.0241(6) 0.0216(6) 0.0201(6) -0.0029(4) 0.0037(5) 0.0076(5)
C25 0.0191(5) 0.0192(5) 0.0226(6) -0.0010(4) 0.0081(5) 0.0032(4)
C23 0.0236(6) 0.0177(5) 0.0231(6) 0.0024(4) 0.0067(5) 0.0058(5)
C30 0.0199(5) 0.0225(6) 0.0220(6) -0.0016(5) 0.0071(5) 0.0046(5)
C4 0.0211(6) 0.0221(6) 0.0265(6) 0.0001(5) 0.0042(5) 0.0058(5)
C9 0.0204(5) 0.0153(5) 0.0218(6) 0.0010(4) 0.0066(5) 0.0048(4)
C18 0.0266(6) 0.0165(5) 0.0213(6) -0.0005(4) 0.0049(5) 0.0071(5)
C26 0.0238(6) 0.0202(6) 0.0253(6) 0.0002(5) 0.0092(5) 0.0041(5)
C3 0.0197(6) 0.0221(6) 0.0286(6) -0.0026(5) 0.0048(5) 0.0025(5)
C20 0.0299(6) 0.0227(6) 0.0235(6) 0.0063(5) 0.0090(5) 0.0078(5)
C29 0.0235(6) 0.0269(6) 0.0237(6) -0.0025(5) 0.0058(5) 0.0044(5)
C14 0.0247(6) 0.0187(6) 0.0321(7) 0.0016(5) 0.0038(5) 0.0055(5)
C34 0.0219(6) 0.0245(6) 0.0232(6) 0.0014(5) 0.0010(5) 0.0062(5)
C17 0.0324(7) 0.0235(6) 0.0241(6) 0.0043(5) 0.0065(5) 0.0092(5)
C35 0.0295(6) 0.0248(6) 0.0239(6) 0.0027(5) 0.0028(5) 0.0066(5)
C2 0.0261(6) 0.0201(6) 0.0324(7) 0.0039(5) 0.0099(5) 0.0017(5)
C21 0.0300(6) 0.0263(6) 0.0281(7) 0.0071(5) 0.0144(5) 0.0051(5)
C22 0.0213(6) 0.0248(6) 0.0288(6) 0.0030(5) 0.0086(5) 0.0051(5)
C38 0.0240(6) 0.0319(7) 0.0271(6) -0.0024(5) 0.0064(5) 0.0105(5)
C16 0.0362(7) 0.0263(6) 0.0244(6) 0.0026(5) 0.0003(5) 0.0128(6)
C27 0.0277(6) 0.0192(6) 0.0325(7) -0.0018(5) 0.0115(5) 0.0006(5)
C1 0.0285(6) 0.0225(6) 0.0266(6) 0.0057(5) 0.0061(5) 0.0029(5)
C37 0.0234(6) 0.0354(7) 0.0293(7) -0.0055(5) -0.0008(5) 0.0135(5)
C28 0.0249(6) 0.0257(6) 0.0284(7) -0.0072(5) 0.0061(5) -0.0001(5)
C36 0.0331(7) 0.0248(6) 0.0233(6) -0.0038(5) -0.0019(5) 0.0132(5)
C15 0.0251(6) 0.0230(6) 0.0339(7) -0.0005(5) -0.0018(5) 0.0080(5)
C39 0.0448(8) 0.0334(7) 0.0283(7) -0.0014(6) -0.0048(6) 0.0196(7)

loop_
_atom_type_symbol
_atom_type_description
_atom_type_scat_dispersion_real
_atom_type_scat_dispersion_imag
_atom_type_scat_source
C C 0.0181 0.0091 'International Tables Vol C Tables 4.2.6.8 and 6.1.1.4'
H H 0.0000 0.0000 'International Tables Vol C Tables 4.2.6.8 and 6.1.1.4'
N N 0.0311 0.0180 'International Tables Vol C Tables 4.2.6.8 and 6.1.1.4'

loop_
_exptl_crystal_face_index_h
_exptl_crystal_face_index_k
_exptl_crystal_face_index_l
_exptl_crystal_face_perp_dist
-1 -4 -5 0.0590
-2 0 -8 0.0787
6 -3 -3 0.1748
-1 -7 0 0.0615
-1 -7 3 0.0656
0 6 4 0.0269
0 -6 -4 0.0306
0 -4 9 0.0611
-5 4 -3 0.1448
0 3 -9 0.0556
1 -2 -9 0.0295
1 -8 0 0.0253

loop_
_geom_angle_atom_site_label_1
_geom_angle_atom_site_label_2
_geom_angle_atom_site_label_3
_geom_angle
_geom_angle_site_symmetry_1
_geom_angle_site_symmetry_3
_geom_angle_publ_flag
C12 N1 C6 117.40(11) . . ?
C7 N2 C5 117.92(10) . . ?
N1 C12 C7 122.04(11) . . ?
N1 C12 C11 118.54(11) . . ?
C7 C12 C11 119.34(10) . . ?
C19 C24 C9 119.79(11) . . ?
C23 C24 C19 118.66(11) . . ?
C23 C24 C9 120.94(11) . . ?
C13 C8 C7 122.89(11) . . ?
C9 C8 C7 117.53(11) . . ?
C9 C8 C13 119.20(11) . . ?
N2 C7 C12 120.42(10) . . ?
N2 C7 C8 119.65(11) . . ?
C12 C7 C8 119.27(10) . . ?
C11 C10 C25 117.67(11) . . ?
C11 C10 C9 118.82(11) . . ?
C25 C10 C9 123.36(11) . . ?
N2 C5 C6 121.40(11) . . ?
N2 C5 C4 119.32(11) . . ?
C4 C5 C6 119.27(11) . . ?
C10 C11 C12 119.16(11) . . ?
C10 C11 C32 120.50(11) . . ?
C32 C11 C12 120.34(11) . . ?
C24 C19 C18 119.39(11) . . ?
C20 C19 C24 118.81(11) . . ?
C20 C19 C18 121.77(11) . . ?
N1 C6 C5 120.80(11) . . ?
N1 C6 C1 119.93(11) . . ?
C1 C6 C5 119.27(11) . . ?
C32 C31 C33 118.65(11) . . ?
C32 C31 C30 118.34(11) . . ?
C30 C31 C33 122.87(11) . . ?
C18 C13 C8 119.42(11) . . ?
C14 C13 C8 122.16(11) . . ?
C14 C13 C18 118.27(11) . . ?
C11 C32 H32 118.9 . . ?
C31 C32 C11 122.27(11) . . ?
C31 C32 H32 118.9 . . ?
C34 C33 C31 120.06(11) . . ?
C38 C33 C31 122.27(11) . . ?
C38 C33 C34 117.54(12) . . ?
C30 C25 C10 119.96(11) . . ?
C26 C25 C10 121.17(11) . . ?
C26 C25 C30 118.44(11) . . ?
C24 C23 H23 119.5 . . ?
C22 C23 C24 121.01(11) . . ?
C22 C23 H23 119.5 . . ?
C25 C30 C31 119.52(11) . . ?
C29 C30 C31 122.22(11) . . ?
C29 C30 C25 118.02(11) . . ?
C5 C4 H4 120.0 . . ?
C3 C4 C5 119.98(12) . . ?
C3 C4 H4 120.0 . . ?
C24 C9 C10 121.74(10) . . ?
C8 C9 C24 118.56(11) . . ?
C8 C9 C10 119.39(10) . . ?
C13 C18 C19 119.40(11) . . ?
C17 C18 C19 121.46(11) . . ?
C17 C18 C13 119.12(11) . . ?
C25 C26 H26 119.2 . . ?
C27 C26 C25 121.69(12) . . ?
C27 C26 H26 119.2 . . ?
C4 C3 H3 119.7 . . ?
C4 C3 C2 120.70(12) . . ?
C2 C3 H3 119.7 . . ?
C19 C20 H20 119.4 . . ?
C21 C20 C19 121.24(12) . . ?
C21 C20 H20 119.4 . . ?
C30 C29 H29 119.1 . . ?
C28 C29 C30 121.79(12) . . ?
C28 C29 H29 119.1 . . ?
C13 C14 H14 119.4 . . ?
C15 C14 C13 121.14(12) . . ?
C15 C14 H14 119.4 . . ?
C33 C34 H34 119.5 . . ?
C35 C34 C33 121.04(12) . . ?
C35 C34 H34 119.5 . . ?
C18 C17 H17 119.3 . . ?
C16 C17 C18 121.40(12) . . ?
C16 C17 H17 119.3 . . ?
C34 C35 H35 119.4 . . ?
C36 C35 C34 121.29(13) . . ?
C36 C35 H35 119.4 . . ?
C3 C2 H2 119.7 . . ?
C1 C2 C3 120.67(12) . . ?
C1 C2 H2 119.7 . . ?
C20 C21 H21 120.0 . . ?
C20 C21 C22 119.95(11) . . ?
C22 C21 H21 120.0 . . ?
C23 C22 C21 120.15(12) . . ?
C23 C22 H22 119.9 . . ?
C21 C22 H22 119.9 . . ?
C33 C38 H38 119.5 . . ?
C37 C38 C33 121.08(13) . . ?
C37 C38 H38 119.5 . . ?
C17 C16 H16 120.1 . . ?
C17 C16 C15 119.71(12) . . ?
C15 C16 H16 120.1 . . ?
C26 C27 H27 120.1 . . ?
C26 C27 C28 119.83(12) . . ?
C28 C27 H27 120.1 . . ?
C6 C1 H1 119.9 . . ?
C2 C1 C6 120.10(12) . . ?
C2 C1 H1 119.9 . . ?
C38 C37 H37 119.3 . . ?
C38 C37 C36 121.45(12) . . ?
C36 C37 H37 119.3 . . ?
C29 C28 C27 120.05(12) . . ?
C29 C28 H28 120.0 . . ?
C27 C28 H28 120.0 . . ?
C35 C36 C37 117.58(12) . . ?
C35 C36 C39 120.97(13) . . ?
C37 C36 C39 121.43(13) . . ?
C14 C15 C16 120.25(12) . . ?
C14 C15 H15 119.9 . . ?
C16 C15 H15 119.9 . . ?
C36 C39 H39A 109.5 . . ?
C36 C39 H39B 109.5 . . ?
C36 C39 H39C 109.5 . . ?
H39A C39 H39B 109.5 . . ?
H39A C39 H39C 109.5 . . ?
H39B C39 H39C 109.5 . . ?

loop_
_geom_bond_atom_site_label_1
_geom_bond_atom_site_label_2
_geom_bond_distance
_geom_bond_site_symmetry_2
_geom_bond_publ_flag
N1 C12 1.3293(15) . ?
N1 C6 1.3551(16) . ?
N2 C7 1.3316(15) . ?
N2 C5 1.3529(15) . ?
C12 C7 1.4409(16) . ?
C12 C11 1.4494(16) . ?
C24 C19 1.4137(16) . ?
C24 C23 1.4126(16) . ?
C24 C9 1.4610(16) . ?
C8 C7 1.4651(16) . ?
C8 C13 1.4613(16) . ?
C8 C9 1.3925(17) . ?
C10 C11 1.3929(16) . ?
C10 C25 1.4433(17) . ?
C10 C9 1.4650(16) . ?
C5 C6 1.4219(17) . ?
C5 C4 1.4203(17) . ?
C11 C32 1.4174(16) . ?
C19 C18 1.4548(17) . ?
C19 C20 1.4123(17) . ?
C6 C1 1.4192(17) . ?
C31 C32 1.3708(17) . ?
C31 C33 1.4877(17) . ?
C31 C30 1.4420(17) . ?
C13 C18 1.4149(17) . ?
C13 C14 1.4118(17) . ?
C32 H32 0.9500 . ?
C33 C34 1.3997(18) . ?
C33 C38 1.3931(17) . ?
C25 C30 1.4262(17) . ?
C25 C26 1.4225(16) . ?
C23 H23 0.9500 . ?
C23 C22 1.3763(17) . ?
C30 C29 1.4206(17) . ?
C4 H4 0.9500 . ?
C4 C3 1.3658(17) . ?
C18 C17 1.4087(17) . ?
C26 H26 0.9500 . ?
C26 C27 1.3691(18) . ?
C3 H3 0.9500 . ?
C3 C2 1.4171(19) . ?
C20 H20 0.9500 . ?
C20 C21 1.3710(19) . ?
C29 H29 0.9500 . ?
C29 C28 1.3714(19) . ?
C14 H14 0.9500 . ?
C14 C15 1.3798(19) . ?
C34 H34 0.9500 . ?
C34 C35 1.3919(18) . ?
C17 H17 0.9500 . ?
C17 C16 1.3713(19) . ?
C35 H35 0.9500 . ?
C35 C36 1.3893(18) . ?
C2 H2 0.9500 . ?
C2 C1 1.3638(18) . ?
C21 H21 0.9500 . ?
C21 C22 1.3973(18) . ?
C22 H22 0.9500 . ?
C38 H38 0.9500 . ?
C38 C37 1.3890(19) . ?
C16 H16 0.9500 . ?
C16 C15 1.395(2) . ?
C27 H27 0.9500 . ?
C27 C28 1.405(2) . ?
C1 H1 0.9500 . ?
C37 H37 0.9500 . ?
C37 C36 1.393(2) . ?
C28 H28 0.9500 . ?
C36 C39 1.5074(18) . ?
C15 H15 0.9500 . ?
C39 H39A 0.9800 . ?
C39 H39B 0.9800 . ?
C39 H39C 0.9800 . ?

loop_
_geom_torsion_atom_site_label_1
_geom_torsion_atom_site_label_2
_geom_torsion_atom_site_label_3
_geom_torsion_atom_site_label_4
_geom_torsion
_geom_torsion_site_symmetry_1
_geom_torsion_site_symmetry_2
_geom_torsion_site_symmetry_3
_geom_torsion_site_symmetry_4
_geom_torsion_publ_flag
N1 C12 C7 N2 0.66(17) . . . . ?
N1 C12 C7 C8 -170.02(10) . . . . ?
N1 C12 C11 C10 173.39(10) . . . . ?
N1 C12 C11 C32 -7.59(16) . . . . ?
N1 C6 C1 C2 -179.22(11) . . . . ?
N2 C5 C6 N1 0.54(17) . . . . ?
N2 C5 C6 C1 -178.87(11) . . . . ?
N2 C5 C4 C3 178.72(11) . . . . ?
C12 N1 C6 C5 -1.27(16) . . . . ?
C12 N1 C6 C1 178.14(11) . . . . ?
C12 C11 C32 C31 -174.57(11) . . . . ?
C24 C19 C18 C13 -11.49(16) . . . . ?
C24 C19 C18 C17 170.17(11) . . . . ?
C24 C19 C20 C21 1.96(18) . . . . ?
C24 C23 C22 C21 -0.08(18) . . . . ?
C8 C13 C18 C19 2.77(16) . . . . ?
C8 C13 C18 C17 -178.84(10) . . . . ?
C8 C13 C14 C15 178.49(11) . . . . ?
C7 N2 C5 C6 0.82(16) . . . . ?
C7 N2 C5 C4 -177.98(10) . . . . ?
C7 C12 C11 C10 -9.77(16) . . . . ?
C7 C12 C11 C32 169.25(10) . . . . ?
C7 C8 C13 C18 -157.53(11) . . . . ?
C7 C8 C13 C14 27.11(17) . . . . ?
C7 C8 C9 C24 149.16(10) . . . . ?
C7 C8 C9 C10 -24.56(15) . . . . ?
C10 C11 C32 C31 4.45(17) . . . . ?
C10 C25 C30 C31 -2.70(16) . . . . ?
C10 C25 C30 C29 -177.15(11) . . . . ?
C10 C25 C26 C27 176.20(11) . . . . ?
C5 N2 C7 C12 -1.38(16) . . . . ?
C5 N2 C7 C8 169.26(10) . . . . ?
C5 C6 C1 C2 0.19(18) . . . . ?
C5 C4 C3 C2 0.16(18) . . . . ?
C11 C12 C7 N2 -176.07(10) . . . . ?
C11 C12 C7 C8 13.26(16) . . . . ?
C11 C10 C25 C30 13.02(16) . . . . ?
C11 C10 C25 C26 -159.30(11) . . . . ?
C11 C10 C9 C24 -145.08(11) . . . . ?
C11 C10 C9 C8 28.44(16) . . . . ?
C19 C24 C23 C22 3.66(17) . . . . ?
C19 C24 C9 C8 15.15(16) . . . . ?
C19 C24 C9 C10 -171.28(10) . . . . ?
C19 C18 C17 C16 179.24(12) . . . . ?
C19 C20 C21 C22 1.66(19) . . . . ?
C6 N1 C12 C7 0.70(16) . . . . ?
C6 N1 C12 C11 177.45(10) . . . . ?
C6 C5 C4 C3 -0.11(17) . . . . ?
C31 C33 C34 C35 175.22(11) . . . . ?
C31 C33 C38 C37 -175.03(11) . . . . ?
C31 C30 C29 C28 -172.25(12) . . . . ?
C13 C8 C7 N2 6.16(17) . . . . ?
C13 C8 C7 C12 176.91(10) . . . . ?
C13 C8 C9 C24 -23.96(16) . . . . ?
C13 C8 C9 C10 162.31(10) . . . . ?
C13 C18 C17 C16 0.88(18) . . . . ?
C13 C14 C15 C16 -0.36(19) . . . . ?
C32 C31 C33 C34 -39.76(16) . . . . ?
C32 C31 C33 C38 136.01(12) . . . . ?
C32 C31 C30 C25 -6.92(16) . . . . ?
C32 C31 C30 C29 167.29(11) . . . . ?
C33 C31 C32 C11 -177.83(10) . . . . ?
C33 C31 C30 C25 177.34(10) . . . . ?
C33 C31 C30 C29 -8.45(18) . . . . ?
C33 C34 C35 C36 -0.01(19) . . . . ?
C33 C38 C37 C36 -0.2(2) . . . . ?
C25 C10 C11 C12 165.08(10) . . . . ?
C25 C10 C11 C32 -13.94(16) . . . . ?
C25 C10 C9 C24 39.67(16) . . . . ?
C25 C10 C9 C8 -146.81(11) . . . . ?
C25 C30 C29 C28 2.04(18) . . . . ?
C25 C26 C27 C28 -0.12(19) . . . . ?
C23 C24 C19 C18 173.84(10) . . . . ?
C23 C24 C19 C20 -4.53(16) . . . . ?
C23 C24 C9 C8 -155.78(11) . . . . ?
C23 C24 C9 C10 17.79(16) . . . . ?
C30 C31 C32 C11 6.25(17) . . . . ?
C30 C31 C33 C34 135.97(12) . . . . ?
C30 C31 C33 C38 -48.26(17) . . . . ?
C30 C25 C26 C27 3.77(17) . . . . ?
C30 C29 C28 C27 1.62(19) . . . . ?
C4 C5 C6 N1 179.35(11) . . . . ?
C4 C5 C6 C1 -0.06(17) . . . . ?
C4 C3 C2 C1 -0.03(19) . . . . ?
C9 C24 C19 C18 2.70(16) . . . . ?
C9 C24 C19 C20 -175.67(10) . . . . ?
C9 C24 C23 C22 174.69(11) . . . . ?
C9 C8 C7 N2 -166.70(11) . . . . ?
C9 C8 C7 C12 4.05(16) . . . . ?
C9 C8 C13 C18 15.21(16) . . . . ?
C9 C8 C13 C14 -160.15(11) . . . . ?
C9 C10 C11 C12 -10.44(16) . . . . ?
C9 C10 C11 C32 170.54(10) . . . . ?
C9 C10 C25 C30 -171.68(10) . . . . ?
C9 C10 C25 C26 16.00(17) . . . . ?
C18 C19 C20 C21 -176.38(12) . . . . ?
C18 C13 C14 C15 3.09(18) . . . . ?
C18 C17 C16 C15 1.9(2) . . . . ?
C26 C25 C30 C31 169.83(11) . . . . ?
C26 C25 C30 C29 -4.62(16) . . . . ?
C26 C27 C28 C29 -2.62(19) . . . . ?
C3 C2 C1 C6 -0.15(19) . . . . ?
C20 C19 C18 C13 166.84(11) . . . . ?
C20 C19 C18 C17 -11.51(18) . . . . ?
C20 C21 C22 C23 -2.62(19) . . . . ?
C14 C13 C18 C19 178.30(10) . . . . ?
C14 C13 C18 C17 -3.31(17) . . . . ?
C34 C33 C38 C37 0.84(18) . . . . ?
C34 C35 C36 C37 0.66(19) . . . . ?
C34 C35 C36 C39 -177.64(12) . . . . ?
C17 C16 C15 C14 -2.2(2) . . . . ?
C38 C33 C34 C35 -0.74(18) . . . . ?
C38 C37 C36 C35 -0.56(19) . . . . ?
C38 C37 C36 C39 177.73(12) . . . . ?

loop_
_exptl_oxdiff_crystal_face_indexfrac_h
_exptl_oxdiff_crystal_face_indexfrac_k
_exptl_oxdiff_crystal_face_indexfrac_l
_exptl_oxdiff_crystal_face_x
_exptl_oxdiff_crystal_face_y
_exptl_oxdiff_crystal_face_z
-1.1586 -4.4514 -5.3627 0.4287 0.9005 0.0734
-1.5996 -0.2027 -8.3228 0.8701 0.4738 0.1358
5.7273 -2.5465 -2.9656 -0.0048 -0.0080 -1.0000
-1.1952 -6.5251 0.2017 -0.1814 0.9726 0.1454
-1.0577 -6.6285 3.0744 -0.4717 0.8662 0.1648
-0.2252 6.0108 4.3726 -0.2302 -0.9614 0.1504
0.1243 -5.9802 -4.3297 0.2308 0.9639 -0.1331
0.1190 -3.5214 8.8901 -0.9881 0.1290 0.0843
-4.9018 4.3471 -2.8791 0.6041 -0.0806 0.7928
0.1316 3.3915 -8.9814 0.9835 -0.1283 -0.1277
0.6119 -1.9074 -8.9784 0.7974 0.5497 -0.2489
0.9559 -7.5029 0.0527 -0.2786 0.9358 -0.2160

loop_
_smtbx_masks_void_nr
_smtbx_masks_void_average_x
_smtbx_masks_void_average_y
_smtbx_masks_void_average_z
_smtbx_masks_void_volume
_smtbx_masks_void_count_electrons
_smtbx_masks_void_content
1 -0.779 0.000 0.000 258.1 53.1 '1 toluene'
